data_2015623
loop_
_publ_author_name
'Gainsford, Graeme J.'
'Kemmitt, Tim'

_publ_section_title
;
 Dihydrobis(methylamine)borate triiodide
;
_journal_coeditor_code SQ3034
_journal_issue 10
_journal_name_full 'Acta Crystallographica Section C'
_journal_page_first o602
_journal_page_last o604
_journal_paper_doi 10.1107/S010827010603335X
_journal_volume 62
_journal_year 2006
_chemical_formula_iupac 'C2 H12 B N2 +, I3 -'
_chemical_formula_moiety 'C2 H12 B N2 +, I3 -'
_chemical_formula_sum 'C2 H12 B I3 N2'
_chemical_formula_weight 455.64
_chemical_name_systematic
;
Bis(methylaminedihydroborane) triiodide
;
_space_group_IT_number 11
_symmetry_cell_setting monoclinic
_symmetry_space_group_name_Hall '-P 2yb'
_symmetry_space_group_name_H-M 'P 1 21/m 1'
_atom_sites_solution_hydrogens geom
_atom_sites_solution_primary direct
_atom_sites_solution_secondary difmap
_audit_creation_method SHELXL-97
_cell_angle_alpha 90.00
_cell_angle_beta 118.495(5)
_cell_angle_gamma 90.00
_cell_formula_units_Z 2
_cell_length_a 9.3387(11)
_cell_length_b 7.1393(8)
_cell_length_c 9.4837(10)
_cell_measurement_reflns_used 4246
_cell_measurement_temperature 93(2)
_cell_measurement_theta_max 32.97
_cell_measurement_theta_min 2.44
_cell_volume 555.70(11)
_computing_cell_refinement 'SAINT (Siemens, 1996)'
_computing_data_collection 'SMART (Siemens, 1996)'
_computing_data_reduction
;
SAINT
;
_computing_molecular_graphics
;
ORTEP in WinGx (Farrugia, 1997) and MERCURY (Macrae <i>et al.</i>,
2006)
;
_computing_publication_material
;
SHELXL97 (Sheldrick, 1997) and PLATON (Spek, 2003)
;
_computing_structure_refinement 'SHELXL97 (Sheldrick, 1997)'
_computing_structure_solution 'SHELXS97 (Sheldrick, 1997)'
_diffrn_ambient_temperature 93(2)
_diffrn_detector_area_resol_mean 8.192
_diffrn_measured_fraction_theta_full 0.873
_diffrn_measured_fraction_theta_max 0.873
_diffrn_measurement_device_type 'Siemens SMART CCD area-detector'
_diffrn_measurement_method '\f and \w scans'
_diffrn_radiation_monochromator graphite
_diffrn_radiation_source 'fine-focus sealed tube'
_diffrn_radiation_type MoK\a
_diffrn_radiation_wavelength 0.71073
_diffrn_reflns_av_R_equivalents 0.0510
_diffrn_reflns_av_sigmaI/netI 0.0454
_diffrn_reflns_limit_h_max 14
_diffrn_reflns_limit_h_min -14
_diffrn_reflns_limit_k_max 10
_diffrn_reflns_limit_k_min -10
_diffrn_reflns_limit_l_max 14
_diffrn_reflns_limit_l_min -14
_diffrn_reflns_number 6410
_diffrn_reflns_theta_full 33.70
_diffrn_reflns_theta_max 33.70
_diffrn_reflns_theta_min 2.44
_diffrn_standards_decay_% 0
_diffrn_standards_number 0
_exptl_absorpt_coefficient_mu 8.374
_exptl_absorpt_correction_T_max 0.606
_exptl_absorpt_correction_T_min 0.241
_exptl_absorpt_correction_type multi-scan
_exptl_absorpt_process_details '(SADABS; Blessing, 1995; Sheldrick, 1996)'
_exptl_crystal_colour red--purple
_exptl_crystal_density_diffrn 2.723
_exptl_crystal_density_method 'not measured'
_exptl_crystal_description Needle
_exptl_crystal_F_000 404
_exptl_crystal_size_max 0.58
_exptl_crystal_size_mid 0.13
_exptl_crystal_size_min 0.06
_refine_diff_density_max 3.824
_refine_diff_density_min -1.966
_refine_ls_extinction_method none
_refine_ls_goodness_of_fit_ref 1.096
_refine_ls_hydrogen_treatment mixed
_refine_ls_matrix_type full
_refine_ls_number_parameters 72
_refine_ls_number_reflns 2067
_refine_ls_number_restraints 4
_refine_ls_restrained_S_all 1.095
_refine_ls_R_factor_all 0.0461
_refine_ls_R_factor_gt 0.0353
_refine_ls_shift/su_max 0.000
_refine_ls_shift/su_mean 0.000
_refine_ls_structure_factor_coef Fsqd
_refine_ls_weighting_details 'calc w=1/[\s^2^(Fo^2^)+(0.0505P)^2^+0.9860P] where P=(Fo^2^+2Fc^2^)/3'
_refine_ls_weighting_scheme calc
_refine_ls_wR_factor_gt 0.0885
_refine_ls_wR_factor_ref 0.1002
_reflns_number_gt 1745
_reflns_number_total 2067
_reflns_threshold_expression I>2\s(I)
_cod_data_source_file sq3034.cif
_cod_data_source_block I
_cod_depositor_comments
;
The following automatic conversions were performed:
'_geom_bond_publ_flag' value 'Y' changed to 'y' according to
'/home/saulius/struct/CIF-dictionaries/cif_core.dic' dictionary named
'cif_core.dic' version 2.4.1 from 2010-06-29 (6
times).

'_geom_angle_publ_flag' value 'Y' changed to 'y' according to
'/home/saulius/struct/CIF-dictionaries/cif_core.dic' dictionary named
'cif_core.dic' version 2.4.1 from 2010-06-29 (2 times).

Automatic conversion script
Id: cif_fix_enum 1527 2010-12-29 10:47:43Z saulius 

The following automatic conversions were performed:

'_geom_bond_publ_flag' value 'Y' changed to 'y' according to
/home/saulius/struct/CIF-dictionaries/cif_core.dic dictionary named
'cif_core.dic' version 2.4.1 from 2010-06-29 (6
times).

'_geom_angle_publ_flag' value 'Y' changed to 'y' according
to /home/saulius/struct/CIF-dictionaries/cif_core.dic dictionary
named 'cif_core.dic' version 2.4.1 from 2010-06-29 (2 times).

Automatic conversion script
Id: cif_fix_values 1715 2011-07-08 13:25:40Z adriana 
;
_cod_original_sg_symbol_H-M P21/m
_cod_database_code 2015623
_cod_database_fobs_code 2015623

loop_
_symmetry_equiv_pos_as_xyz
'x, y, z'
'-x, y+1/2, -z'
'-x, -y, -z'
'x, -y-1/2, z'

loop_
_atom_site_type_symbol
_atom_site_label
_atom_site_fract_x
_atom_site_fract_y
_atom_site_fract_z
_atom_site_U_iso_or_equiv
_atom_site_adp_type
_atom_site_calc_flag
_atom_site_refinement_flags
_atom_site_occupancy
I I1 0.32681(5) 0.7500 0.01629(4) 0.02095(11) Uani d S 1
I I2 0.34934(4) 0.7500 0.34885(4) 0.01875(11) Uani d S 1
I I3 0.36573(5) 0.7500 0.65759(4) 0.02141(11) Uani d S 1
N N1 0.2427(7) 0.2500 0.9279(7) 0.0247(10) Uani d S 1
H H1 0.302(7) 0.162(8) 0.951(7) 0.030 Uiso d . 1
N N2 0.2490(6) 0.2500 0.6573(7) 0.0245(10) Uani d S 1
H H2 0.314(7) 0.350(8) 0.692(6) 0.029 Uiso d . 1
C C1 0.1394(9) 0.2500 1.0104(10) 0.0331(15) Uani d SD 1
H H1A 0.078(8) 0.132(5) 0.983(8) 0.06(2) Uiso d D 1
H H1B 0.191(14) 0.2500 1.1277(17) 0.07(3) Uiso d SD 1
C C2 0.1581(9) 0.2500 0.4803(8) 0.0331(14) Uani d SD 1
H H2A 0.096(9) 0.134(6) 0.438(9) 0.08(3) Uiso d D 1
H H2B 0.224(12) 0.2500 0.425(13) 0.08(4) Uiso d SD 1
B B1 0.1311(8) 0.2500 0.7365(9) 0.0258(13) Uani d S 1
H H3 0.059(7) 0.116(8) 0.700(7) 0.031 Uiso d . 1

loop_
_atom_site_aniso_label
_atom_site_aniso_U_11
_atom_site_aniso_U_22
_atom_site_aniso_U_33
_atom_site_aniso_U_12
_atom_site_aniso_U_13
_atom_site_aniso_U_23
I1 0.01892(19) 0.0246(2) 0.01996(19) 0.000 0.00980(15) 0.000
I2 0.01280(18) 0.0229(2) 0.02067(19) 0.000 0.00806(14) 0.000
I3 0.02121(19) 0.02343(19) 0.01967(19) 0.000 0.00983(15) 0.000
N1 0.019(2) 0.018(2) 0.035(3) 0.000 0.012(2) 0.000
N2 0.016(2) 0.021(2) 0.030(3) 0.000 0.006(2) 0.000
C1 0.028(3) 0.034(4) 0.045(4) 0.000 0.023(3) 0.000
C2 0.027(3) 0.036(4) 0.023(3) 0.000 0.001(3) 0.000
B1 0.012(3) 0.032(4) 0.027(3) 0.000 0.004(2) 0.000

loop_
_atom_type_symbol
_atom_type_description
_atom_type_scat_dispersion_real
_atom_type_scat_dispersion_imag
_atom_type_scat_source
C C 0.0033 0.0016 'International Tables Vol C Tables 4.2.6.8 and 6.1.1.4'
H H 0.0000 0.0000 'International Tables Vol C Tables 4.2.6.8 and 6.1.1.4'
B B 0.0013 0.0007 'International Tables Vol C Tables 4.2.6.8 and 6.1.1.4'
N N 0.0061 0.0033 'International Tables Vol C Tables 4.2.6.8 and 6.1.1.4'
I I -0.4742 1.8119 'International Tables Vol C Tables 4.2.6.8 and 6.1.1.4'

loop_
_geom_angle_atom_site_label_1
_geom_angle_atom_site_label_2
_geom_angle_atom_site_label_3
_geom_angle
_geom_angle_publ_flag
I3 I2 I1 179.232(15) y
C1 N1 B1 110.9(5) ?
C1 N1 H1 113(4) ?
B1 N1 H1 107(4) ?
C2 N2 B1 112.5(5) y
C2 N2 H2 110(3) ?
B1 N2 H2 109(4) ?
N1 C1 H1A 107(4) ?
N1 C1 H1B 120(8) ?
H1A C1 H1B 102(5) ?
N2 C2 H2A 112(5) ?
N2 C2 H2B 116(7) ?
H2A C2 H2B 101(6) ?
N2 B1 N1 108.0(5) ?
N2 B1 H3 108(3) ?
N1 B1 H3 108(3) ?

loop_
_geom_bond_atom_site_label_1
_geom_bond_atom_site_label_2
_geom_bond_distance
_geom_bond_publ_flag
I1 I2 3.0592(6) y
I2 I3 2.8581(6) y
N1 C1 1.504(8) y
N1 B1 1.606(9) y
N1 H1 0.79(5) ?
N2 C2 1.476(9) y
N2 B1 1.601(9) ?
N2 H2 0.89(5) ?
C1 H1A 0.98(5) ?
C1 H1B 0.979(17) ?
C2 H2A 0.98(5) ?
C2 H2B 0.98(12) ?
B1 H3 1.12(6) y

loop_
_geom_hbond_atom_site_label_D
_geom_hbond_atom_site_label_H
_geom_hbond_atom_site_label_A
_geom_hbond_site_symmetry_A
_geom_hbond_distance_DH
_geom_hbond_distance_HA
_geom_hbond_distance_DA
_geom_hbond_angle_DHA
N1 H1 I1 1_546 0.80(6) 2.99(6) 3.6651(15) 144(6)
N2 H2 I3 . 0.89(6) 2.94(6) 3.7320(19) 149(5)
C2 H2A H3 3_556 0.98(5) 2.28(9) 3.25(6) 171(6)

loop_
_geom_torsion_atom_site_label_1
_geom_torsion_atom_site_label_2
_geom_torsion_atom_site_label_3
_geom_torsion_atom_site_label_4
_geom_torsion
C2 N2 B1 N1 180.000(2)
C1 N1 B1 N2 180.000(3)
